data_4331567
loop_
_publ_author_name
'Beauvais, Laurance G.'
'Long, Jeffrey R.'

_publ_section_title
;
 Synthesis and Characterization of Prussian Blue Analogues Incorporating
 the Edge-Bridged Octahedral [Zr6BCl12]2+Cluster Core
;
_journal_issue 1
_journal_name_full 'Inorganic Chemistry'
_journal_page_first 236
_journal_page_last 243
_journal_paper_doi 10.1021/ic051087y
_journal_volume 45
_journal_year 2006
_chemical_formula_moiety (Et4N)5[Zr6BCl12(CN)6]1.5MeCN
_chemical_formula_sum 'C49 H104.5 B Cl12 N12.5 O0 S0 Zr6'
_chemical_formula_weight 1852.48
_chemical_name_systematic
; 
 ? 
;
_space_group_IT_number 81
_symmetry_space_group_name_Hall 'P -4'
_symmetry_space_group_name_H-M 'P -4'
_atom_sites_solution_hydrogens geom
_atom_sites_solution_primary direct
_atom_sites_solution_secondary difmap
_audit_creation_method SHELXL-97
_cell_angle_alpha 90.00
_cell_angle_beta 90.00
_cell_angle_gamma 90.00
_cell_formula_units_Z 4
_cell_length_a 23.7023(11)
_cell_length_b 23.7023(11)
_cell_length_c 13.7979(9)
_cell_measurement_temperature 443(2)
_cell_volume 7751.6(7)
_computing_structure_refinement 'SHELXL-97 (Sheldrick, 1997)'
_computing_structure_solution 'SHELXS-97 (Sheldrick, 1990)'
_diffrn_ambient_temperature 443(2)
_diffrn_measured_fraction_theta_full 0.999
_diffrn_measured_fraction_theta_max 0.999
_diffrn_radiation_monochromator graphite
_diffrn_radiation_source 'fine-focus sealed tube'
_diffrn_radiation_type MoK\a
_diffrn_radiation_wavelength 0.71073
_diffrn_reflns_av_R_equivalents 0.1014
_diffrn_reflns_av_sigmaI/netI 0.1149
_diffrn_reflns_limit_h_max 20
_diffrn_reflns_limit_h_min -22
_diffrn_reflns_limit_k_max 22
_diffrn_reflns_limit_k_min -22
_diffrn_reflns_limit_l_max 10
_diffrn_reflns_limit_l_min -13
_diffrn_reflns_number 22700
_diffrn_reflns_theta_full 19.77
_diffrn_reflns_theta_max 19.77
_diffrn_reflns_theta_min 1.71
_exptl_absorpt_coefficient_mu 1.230
_exptl_crystal_density_diffrn 1.587
_exptl_crystal_density_method 'not measured'
_exptl_crystal_F_000 3740
_refine_diff_density_max 0.543
_refine_diff_density_min -0.447
_refine_diff_density_rms 0.112
_refine_ls_abs_structure_details 'Flack H D (1983), Acta Cryst. A39, 876-881'
_refine_ls_abs_structure_Flack 0.39(18)
_refine_ls_extinction_method none
_refine_ls_goodness_of_fit_ref 1.036
_refine_ls_hydrogen_treatment mixed
_refine_ls_matrix_type full
_refine_ls_number_parameters 435
_refine_ls_number_reflns 7007
_refine_ls_number_restraints 7
_refine_ls_restrained_S_all 1.036
_refine_ls_R_factor_all 0.1074
_refine_ls_R_factor_gt 0.0556
_refine_ls_shift/su_max 2.370
_refine_ls_shift/su_mean 0.114
_refine_ls_structure_factor_coef Fsqd
_refine_ls_weighting_details 'calc w=1/[\s^2^(Fo^2^)+(0.0370P)^2^+25.8943P] where P=(Fo^2^+2Fc^2^)/3'
_refine_ls_weighting_scheme calc
_refine_ls_wR_factor_gt 0.1000
_refine_ls_wR_factor_ref 0.1184
_reflns_number_gt 4777
_reflns_number_total 7007
_reflns_threshold_expression >2sigma(I)
_cod_data_source_file ic051087ysup1.cif
_cod_data_source_block lgb19m
_cod_original_formula_sum 'C49 H104.50 B Cl12 N12.50 O0 S0 Zr6'
_cod_database_code 4331567

loop_
_symmetry_equiv_pos_as_xyz
'x, y, z'
'-x, -y, z'
'y, -x, -z'
'-y, x, -z'

loop_
_atom_site_label
_atom_site_type_symbol
_atom_site_fract_x
_atom_site_fract_y
_atom_site_fract_z
_atom_site_U_iso_or_equiv
_atom_site_adp_type
_atom_site_occupancy
_atom_site_symmetry_multiplicity
_atom_site_calc_flag
_atom_site_refinement_flags
Zr1 Zr -0.2979(2) 0.2034(2) 0.14818(12) 0.0248(5) Uani 1 1 d .
Zr2 Zr -0.2019(2) 0.2975(2) 0.09839(13) 0.0343(5) Uani 1 1 d .
Zr3 Zr -0.1815(3) 0.3182(3) 0.32999(14) 0.0472(6) Uani 1 1 d D
Zr4 Zr -0.2768(2) 0.2234(2) 0.37978(13) 0.0278(5) Uani 1 1 d .
Zr5 Zr -0.1701(2) 0.1925(2) 0.2364(4) 0.0370(16) Uani 1 1 d .
Zr6 Zr -0.3087(2) 0.3289(2) 0.2400(4) 0.0377(16) Uani 1 1 d D
Cl1 Cl -0.2253(6) 0.1196(5) 0.1401(11) 0.057(5) Uani 1 1 d .
Cl2 Cl -0.2611(5) 0.2370(5) -0.0168(3) 0.0303(14) Uani 1 1 d .
Cl3 Cl -0.3794(5) 0.2696(5) 0.1423(9) 0.031(4) Uani 1 1 d .
Cl6 Cl -0.2741(7) 0.3788(6) 0.0825(11) 0.059(5) Uani 1 1 d .
Cl7 Cl -0.1343(9) 0.3654(9) 0.1832(4) 0.101(3) Uani 1 1 d .
Cl8 Cl -0.2011(6) 0.1440(5) 0.3942(9) 0.036(4) Uani 1 1 d .
Cl9 Cl -0.3552(5) 0.2939(6) 0.3956(9) 0.041(4) Uani 1 1 d .
Cl10 Cl -0.1003(6) 0.2490(7) 0.3382(11) 0.070(5) Uani 1 1 d .
Cl20 Cl -0.2180(5) 0.2841(6) 0.4944(3) 0.0409(16) Uani 1 1 d .
Cl21 Cl -0.2531(8) 0.4016(5) 0.3385(10) 0.079(6) Uani 1 1 d .
Cl22 Cl -0.3456(5) 0.1572(5) 0.2939(3) 0.0327(14) Uani 1 1 d .
Cl24 Cl -0.1265(5) 0.2226(6) 0.0797(10) 0.056(5) Uani 1 1 d .
B B -0.2431(16) 0.2619(16) 0.2376(16) 0.017(6) Uiso 1 1 d .
C1 C -0.3582(18) 0.1459(18) 0.0495(13) 0.031(6) Uiso 1 1 d .
C2 C -0.1545(11) 0.3315(12) -0.0437(14) 0.033(7) Uiso 1 1 d .
C3 C -0.1346(9) 0.3859(8) 0.4313(14) 0.038(8) Uiso 1 1 d D
C4 C -0.3217(16) 0.1852(17) 0.5238(13) 0.037(7) Uiso 1 1 d .
C5 C -0.0911(12) 0.1332(12) 0.234(2) 0.041(10) Uiso 1 1 d .
C6 C -0.3861(10) 0.3942(12) 0.239(3) 0.072(13) Uiso 1 1 d D
C20 C -0.0122(12) 0.0516(13) 0.434(2) 0.031(9) Uiso 1 1 d .
C21 C -0.0459(15) 0.0949(14) 0.488(2) 0.060(10) Uiso 1 1 d .
C30 C 0.5316(12) -0.0425(13) 0.9621(14) 0.041(7) Uiso 1 1 d .
H30A H 0.5570 -0.0631 0.9199 0.050 Uiso 1 1 calc R
H30B H 0.5049 -0.0694 0.9890 0.050 Uiso 1 1 calc R
C31 C 0.4573(11) -0.0308(11) 0.8323(14) 0.041(7) Uiso 1 1 d .
H31B H 0.4394 -0.0038 0.7893 0.050 Uiso 1 1 calc R
H31A H 0.4283 -0.0504 0.8687 0.050 Uiso 1 1 calc R
C32 C 0.4994(13) -0.0795(14) 0.765(3) 0.114(13) Uiso 1 1 d .
H32A H 0.5081 -0.0638 0.7029 0.171 Uiso 1 1 calc R
H32B H 0.4790 -0.1142 0.7569 0.171 Uiso 1 1 calc R
H32C H 0.5338 -0.0868 0.7998 0.171 Uiso 1 1 calc R
C33 C 0.5659(12) -0.0162(12) 1.045(2) 0.080(11) Uiso 1 1 d .
H33A H 0.5915 0.0113 1.0197 0.119 Uiso 1 1 calc R
H33B H 0.5868 -0.0452 1.0782 0.119 Uiso 1 1 calc R
H33C H 0.5407 0.0017 1.0904 0.119 Uiso 1 1 calc R
C40 C 0.4620(16) 0.5239(19) 0.428(3) 0.108(19) Uiso 1 1 d .
H40A H 0.4625 0.5016 0.3687 0.130 Uiso 1 1 calc R
H40B H 0.4729 0.5623 0.4119 0.130 Uiso 1 1 calc R
C41 C 0.3940(18) 0.523(2) 0.481(4) 0.15(2) Uiso 1 1 d .
H41A H 0.3864 0.4855 0.5059 0.226 Uiso 1 1 calc R
H41B H 0.3661 0.5325 0.4339 0.226 Uiso 1 1 calc R
H41C H 0.3927 0.5493 0.5338 0.226 Uiso 1 1 calc R
C70 C 0.4136(11) 0.2252(11) 0.382(2) 0.057(8) Uiso 1 1 d .
H70A H 0.3822 0.2222 0.3368 0.068 Uiso 1 1 calc R
H70B H 0.4060 0.2000 0.4356 0.068 Uiso 1 1 calc R
C71 C 0.4912(17) 0.2453(18) 0.244(4) 0.135(16) Uiso 1 1 d .
H71A H 0.5033 0.2814 0.2692 0.163 Uiso 1 1 calc R
H71B H 0.5218 0.2285 0.2069 0.163 Uiso 1 1 calc R
C72 C 0.5219(17) 0.2036(18) 0.410(3) 0.116(15) Uiso 1 1 d .
H72A H 0.5575 0.2002 0.3760 0.139 Uiso 1 1 calc R
H72B H 0.5221 0.2400 0.4424 0.139 Uiso 1 1 calc R
C73 C 0.467(2) 0.1442(17) 0.290(3) 0.118(19) Uiso 1 1 d .
H73A H 0.4275 0.1362 0.2755 0.142 Uiso 1 1 calc R
H73B H 0.4782 0.1191 0.3414 0.142 Uiso 1 1 calc R
C74 C 0.507(3) 0.126(3) 0.185(5) 0.29(4) Uiso 1 1 d .
H74A H 0.4867 0.1378 0.1277 0.434 Uiso 1 1 calc R
H74B H 0.5130 0.0864 0.1832 0.434 Uiso 1 1 calc R
H74C H 0.5426 0.1456 0.1870 0.434 Uiso 1 1 calc R
C75 C 0.5207(16) 0.1674(15) 0.472(3) 0.106(14) Uiso 1 1 d .
H75A H 0.4912 0.1758 0.5177 0.159 Uiso 1 1 calc R
H75B H 0.5563 0.1664 0.5055 0.159 Uiso 1 1 calc R
H75C H 0.5137 0.1314 0.4427 0.159 Uiso 1 1 calc R
C76 C 0.4441(18) 0.251(2) 0.189(4) 0.14(2) Uiso 1 1 d .
H76A H 0.4437 0.2219 0.1400 0.214 Uiso 1 1 calc R
H76B H 0.4437 0.2871 0.1588 0.214 Uiso 1 1 calc R
H76C H 0.4114 0.2467 0.2295 0.214 Uiso 1 1 calc R
C77 C 0.4160(13) 0.2806(12) 0.417(2) 0.082(10) Uiso 1 1 d .
H77A H 0.4301 0.2804 0.4818 0.122 Uiso 1 1 calc R
H77B H 0.3789 0.2968 0.4156 0.122 Uiso 1 1 calc R
H77C H 0.4406 0.3025 0.3763 0.122 Uiso 1 1 calc R
C80 C 0.3245(11) 0.4261(11) 0.2750(19) 0.048(8) Uiso 1 1 d .
H80A H 0.3486 0.4578 0.2587 0.058 Uiso 1 1 calc R
H80B H 0.3480 0.3930 0.2823 0.058 Uiso 1 1 calc R
C81 C 0.3140(14) 0.3935(11) 0.104(2) 0.035(10) Uiso 1 1 d .
H81A H 0.2867 0.3811 0.0558 0.042 Uiso 1 1 calc R
H81B H 0.3367 0.3612 0.1221 0.042 Uiso 1 1 calc R
C82 C 0.2422(19) 0.4744(19) 0.159(3) 0.104(18) Uiso 1 1 d .
H82A H 0.2118 0.4780 0.2059 0.125 Uiso 1 1 calc R
H82B H 0.2660 0.5074 0.1673 0.125 Uiso 1 1 calc R
C83 C 0.2395(12) 0.3726(11) 0.222(3) 0.075(10) Uiso 1 1 d .
H83A H 0.2146 0.3667 0.1668 0.090 Uiso 1 1 calc R
H83B H 0.2168 0.3868 0.2747 0.090 Uiso 1 1 calc R
C84 C 0.3536(12) 0.4404(13) 0.057(2) 0.084(11) Uiso 1 1 d .
H84A H 0.3324 0.4744 0.0477 0.126 Uiso 1 1 calc R
H84B H 0.3677 0.4273 -0.0039 0.126 Uiso 1 1 calc R
H84C H 0.3847 0.4478 0.1001 0.126 Uiso 1 1 calc R
C85 C 0.2189(13) 0.4783(13) 0.071(2) 0.039(10) Uiso 1 1 d .
H85A H 0.2431 0.4606 0.0244 0.059 Uiso 1 1 calc R
H85B H 0.2139 0.5173 0.0545 0.059 Uiso 1 1 calc R
H85C H 0.1829 0.4597 0.0713 0.059 Uiso 1 1 calc R
C86 C 0.2665(11) 0.3111(10) 0.254(2) 0.081(10) Uiso 1 1 d .
H86A H 0.2923 0.2984 0.2048 0.121 Uiso 1 1 calc R
H86B H 0.2368 0.2840 0.2612 0.121 Uiso 1 1 calc R
H86C H 0.2862 0.3152 0.3142 0.121 Uiso 1 1 calc R
C87 C 0.2942(12) 0.4380(12) 0.369(2) 0.060(8) Uiso 1 1 d .
H87A H 0.2601 0.4585 0.3560 0.091 Uiso 1 1 calc R
H87B H 0.3181 0.4600 0.4106 0.091 Uiso 1 1 calc R
H87C H 0.2851 0.4030 0.4004 0.091 Uiso 1 1 calc R
C90 C -0.2059(11) 0.0548(10) 0.7100(18) 0.030(7) Uiso 1 1 d .
H90A H -0.1691 0.0428 0.7329 0.036 Uiso 1 1 calc R
H90B H -0.2197 0.0254 0.6674 0.036 Uiso 1 1 calc R
C91 C -0.3088(11) 0.0791(11) 0.760(2) 0.065(9) Uiso 1 1 d .
H91A H -0.3042 0.1135 0.7226 0.078 Uiso 1 1 calc R
H91B H -0.3340 0.0867 0.8136 0.078 Uiso 1 1 calc R
C92 C -0.2453(14) 0.0081(13) 0.850(2) 0.046(10) Uiso 1 1 d .
H92A H -0.2083 0.0030 0.8788 0.056 Uiso 1 1 calc R
H92B H -0.2519 -0.0230 0.8059 0.056 Uiso 1 1 calc R
C93 C -0.2306(17) 0.1175(16) 0.856(3) 0.125(16) Uiso 1 1 d .
H93A H -0.2280 0.1483 0.8101 0.150 Uiso 1 1 calc R
H93B H -0.2586 0.1268 0.9050 0.150 Uiso 1 1 calc R
C94 C -0.1978(12) 0.1027(11) 0.654(2) 0.052(8) Uiso 1 1 d .
H94A H -0.2333 0.1149 0.6279 0.077 Uiso 1 1 calc R
H94B H -0.1724 0.0941 0.6017 0.077 Uiso 1 1 calc R
H94C H -0.1820 0.1321 0.6932 0.077 Uiso 1 1 calc R
C95 C -0.2936(17) 0.0069(16) 0.937(3) 0.095(16) Uiso 1 1 d .
H95A H -0.3059 0.0447 0.9500 0.142 Uiso 1 1 calc R
H95B H -0.2777 -0.0093 0.9943 0.142 Uiso 1 1 calc R
H95C H -0.3252 -0.0154 0.9159 0.142 Uiso 1 1 calc R
C96 C -0.1687(13) 0.1037(13) 0.906(2) 0.049(12) Uiso 1 1 d .
H96A H -0.1687 0.0659 0.9310 0.073 Uiso 1 1 calc R
H96B H -0.1618 0.1298 0.9578 0.073 Uiso 1 1 calc R
H96C H -0.1396 0.1074 0.8579 0.073 Uiso 1 1 calc R
C97 C -0.3356(12) 0.0283(11) 0.690(2) 0.074(10) Uiso 1 1 d .
H97A H -0.3179 0.0294 0.6272 0.111 Uiso 1 1 calc R
H97B H -0.3755 0.0339 0.6826 0.111 Uiso 1 1 calc R
H97C H -0.3288 -0.0078 0.7193 0.111 Uiso 1 1 calc R
C100 C 0.2554(15) 0.0366(19) 0.180(3) 0.070(13) Uiso 1 1 d .
H10A H 0.2751 0.0636 0.1391 0.084 Uiso 1 1 calc R
H10B H 0.2652 -0.0011 0.1581 0.084 Uiso 1 1 calc R
C101 C 0.2461(15) 0.0978(13) 0.329(3) 0.087(11) Uiso 1 1 d .
H10C H 0.2596 0.1024 0.3951 0.104 Uiso 1 1 calc R
H10D H 0.2056 0.0920 0.3326 0.104 Uiso 1 1 calc R
C102 C 0.2540(16) -0.0034(15) 0.337(3) 0.101(13) Uiso 1 1 d .
H10E H 0.2728 -0.0359 0.3085 0.121 Uiso 1 1 calc R
H10F H 0.2139 -0.0077 0.3244 0.121 Uiso 1 1 calc R
C103 C 0.3367(10) 0.0475(10) 0.2846(19) 0.024(8) Uiso 1 1 d .
H10G H 0.3467 0.0772 0.2393 0.029 Uiso 1 1 calc R
H10H H 0.3493 0.0598 0.3481 0.029 Uiso 1 1 calc R
C104 C 0.3710(11) -0.0034(12) 0.258(2) 0.059(8) Uiso 1 1 d .
H10I H 0.3640 -0.0330 0.3040 0.089 Uiso 1 1 calc R
H10J H 0.4103 0.0062 0.2588 0.089 Uiso 1 1 calc R
H10K H 0.3606 -0.0160 0.1944 0.089 Uiso 1 1 calc R
C105 C 0.2579(13) 0.1581(13) 0.270(3) 0.106(13) Uiso 1 1 d .
H10L H 0.2952 0.1577 0.2428 0.159 Uiso 1 1 calc R
H10M H 0.2543 0.1893 0.3136 0.159 Uiso 1 1 calc R
H10N H 0.2308 0.1621 0.2183 0.159 Uiso 1 1 calc R
C106 C 0.1979(16) 0.0447(16) 0.172(3) 0.131(15) Uiso 1 1 d .
H10O H 0.1810 0.0124 0.1423 0.196 Uiso 1 1 calc R
H10P H 0.1905 0.0776 0.1340 0.196 Uiso 1 1 calc R
H10Q H 0.1823 0.0497 0.2360 0.196 Uiso 1 1 calc R
C107 C 0.263(2) -0.005(2) 0.445(4) 0.19(2) Uiso 1 1 d .
H10R H 0.3030 -0.0017 0.4583 0.282 Uiso 1 1 calc R
H10S H 0.2491 -0.0394 0.4708 0.282 Uiso 1 1 calc R
H10T H 0.2438 0.0265 0.4743 0.282 Uiso 1 1 calc R
C300 C -0.1062(15) -0.0344(13) 0.242(3) 0.083(10) Uiso 1 1 d D
C301 C -0.107(3) 0.007(2) 0.126(3) 0.21(3) Uiso 1 1 d D
C400 C 0.5000 0.0000 0.484(10) 0.44(7) Uiso 1 2 d S
C401 C 0.453(4) -0.034(3) 0.525(4) 0.10(3) Uiso 0.50 1 d P
N1 N -0.3786(14) 0.1165(14) -0.0031(12) 0.043(5) Uiso 1 1 d .
N2 N -0.1380(18) 0.3572(17) -0.1075(14) 0.066(6) Uiso 1 1 d .
N3 N -0.1058(12) 0.4141(12) 0.4764(17) 0.128(12) Uiso 1 1 d D
N4 N -0.3413(19) 0.1615(19) 0.5869(13) 0.061(5) Uiso 1 1 d .
N5 N -0.0495(10) 0.1058(10) 0.2391(17) 0.061(7) Uiso 1 1 d .
N6 N -0.4216(11) 0.4245(13) 0.218(2) 0.130(13) Uiso 1 1 d D
N20 N 0.0000 0.0000 0.5000 0.016(19) Uiso 1 4 d S
N30 N 0.5000 0.0000 0.9032(16) 0.048(6) Uiso 1 2 d S
N40 N 0.5000 0.5000 0.5000 0.04(3) Uiso 1 4 d S
N70 N 0.4702(11) 0.2044(13) 0.328(2) 0.075(9) Uiso 1 1 d .
N80 N 0.2822(10) 0.4166(10) 0.1949(15) 0.045(6) Uiso 1 1 d .
N90 N -0.2464(9) 0.0570(10) 0.8006(15) 0.038(6) Uiso 1 1 d .
N100 N 0.2726(10) 0.0447(9) 0.2877(18) 0.042(7) Uiso 1 1 d .
N300 N -0.0629(13) -0.0532(13) 0.229(2) 0.112(11) Uiso 1 1 d .
N400 N 0.5000 0.0000 0.369(4) 0.22(2) Uiso 1 2 d S

loop_
_atom_site_aniso_label
_atom_site_aniso_U_11
_atom_site_aniso_U_22
_atom_site_aniso_U_33
_atom_site_aniso_U_23
_atom_site_aniso_U_13
_atom_site_aniso_U_12
Zr1 0.022(4) 0.025(4) 0.0276(12) 0.008(3) -0.013(3) -0.0025(10)
Zr2 0.037(4) 0.041(4) 0.0250(12) -0.001(3) 0.001(3) -0.0155(11)
Zr3 0.065(5) 0.049(5) 0.0279(13) 0.002(3) -0.009(4) -0.0314(12)
Zr4 0.022(4) 0.035(4) 0.0257(12) -0.006(3) 0.007(3) -0.0016(9)
Zr5 0.018(3) 0.061(4) 0.032(4) 0.003(3) -0.001(3) 0.011(3)
Zr6 0.057(4) 0.035(3) 0.021(4) -0.001(3) 0.003(3) 0.010(3)
Cl1 0.078(11) 0.039(9) 0.055(11) 0.010(8) 0.001(9) 0.028(8)
Cl2 0.038(9) 0.021(8) 0.032(3) -0.016(7) 0.005(7) 0.001(3)
Cl3 0.021(8) 0.051(9) 0.021(8) 0.005(7) -0.015(6) 0.005(6)
Cl6 0.105(14) 0.038(9) 0.035(10) 0.006(7) 0.005(9) 0.001(8)
Cl7 0.138(18) 0.140(17) 0.026(4) 0.014(13) -0.012(13) -0.117(5)
Cl8 0.041(8) 0.036(8) 0.032(9) 0.015(8) 0.001(7) 0.015(7)
Cl9 0.051(9) 0.046(9) 0.026(9) 0.000(7) -0.002(8) 0.004(7)
Cl10 0.032(9) 0.130(15) 0.049(11) -0.018(10) 0.009(8) -0.010(10)
Cl20 0.032(9) 0.063(10) 0.027(3) -0.021(7) 0.010(7) -0.015(3)
Cl21 0.203(18) 0.011(8) 0.023(9) -0.015(7) -0.015(11) -0.010(10)
Cl22 0.035(9) 0.030(9) 0.032(3) 0.004(7) 0.006(7) -0.011(3)
Cl24 0.030(8) 0.108(13) 0.031(10) 0.018(9) 0.004(7) 0.014(8)

loop_
_atom_type_symbol
_atom_type_description
_atom_type_scat_dispersion_real
_atom_type_scat_dispersion_imag
_atom_type_scat_source
C C 0.0033 0.0016 'International Tables Vol C Tables 4.2.6.8 and 6.1.1.4'
H H 0.0000 0.0000 'International Tables Vol C Tables 4.2.6.8 and 6.1.1.4'
B B 0.0013 0.0007 'International Tables Vol C Tables 4.2.6.8 and 6.1.1.4'
N N 0.0061 0.0033 'International Tables Vol C Tables 4.2.6.8 and 6.1.1.4'
O O 0.0106 0.0060 'International Tables Vol C Tables 4.2.6.8 and 6.1.1.4'
S S 0.1246 0.1234 'International Tables Vol C Tables 4.2.6.8 and 6.1.1.4'
Cl Cl 0.1484 0.1585 'International Tables Vol C Tables 4.2.6.8 and 6.1.1.4'
Zr Zr -2.9673 0.5597 'International Tables Vol C Tables 4.2.6.8 and 6.1.1.4'

loop_
_geom_angle_atom_site_label_1
_geom_angle_atom_site_label_2
_geom_angle_atom_site_label_3
_geom_angle
_geom_angle_site_symmetry_1
_geom_angle_site_symmetry_3
B Zr1 C1 176.9(17) . .
B Zr1 Cl3 94.4(13) . .
C1 Zr1 Cl3 82.9(14) . .
B Zr1 Cl22 95.0(5) . .
C1 Zr1 Cl22 86.5(4) . .
Cl3 Zr1 Cl22 87.2(5) . .
B Zr1 Cl2 95.6(5) . .
C1 Zr1 Cl2 82.8(4) . .
Cl3 Zr1 Cl2 92.3(5) . .
Cl22 Zr1 Cl2 169.32(17) . .
B Zr1 Cl1 96.3(13) . .
C1 Zr1 Cl1 86.4(14) . .
Cl3 Zr1 Cl1 169.08(19) . .
Cl22 Zr1 Cl1 90.0(5) . .
Cl2 Zr1 Cl1 88.5(5) . .
B Zr1 Zr6 43.2(13) . .
C1 Zr1 Zr6 134.1(14) . .
Cl3 Zr1 Zr6 51.2(3) . .
Cl22 Zr1 Zr6 92.9(3) . .
Cl2 Zr1 Zr6 95.1(3) . .
Cl1 Zr1 Zr6 139.6(3) . .
B Zr1 Zr2 45.2(5) . .
C1 Zr1 Zr2 133.2(4) . .
Cl3 Zr1 Zr2 95.9(3) . .
Cl22 Zr1 Zr2 140.23(12) . .
Cl2 Zr1 Zr2 50.44(11) . .
Cl1 Zr1 Zr2 93.0(3) . .
Zr6 Zr1 Zr2 60.64(15) . .
B Zr1 Zr4 44.9(5) . .
C1 Zr1 Zr4 136.7(4) . .
Cl3 Zr1 Zr4 93.4(3) . .
Cl22 Zr1 Zr4 50.22(12) . .
Cl2 Zr1 Zr4 140.43(12) . .
Cl1 Zr1 Zr4 92.9(4) . .
Zr6 Zr1 Zr4 59.85(15) . .
Zr2 Zr1 Zr4 90.01(6) . .
B Zr1 Zr5 46.8(13) . .
C1 Zr1 Zr5 135.9(14) . .
Cl3 Zr1 Zr5 141.2(3) . .
Cl22 Zr1 Zr5 94.8(3) . .
Cl2 Zr1 Zr5 92.3(3) . .
Cl1 Zr1 Zr5 49.6(3) . .
Zr6 Zr1 Zr5 90.02(7) . .
Zr2 Zr1 Zr5 59.12(15) . .
Zr4 Zr1 Zr5 60.43(15) . .
B Zr2 C2 176.8(15) . .
B Zr2 Cl24 97.2(13) . .
C2 Zr2 Cl24 79.7(8) . .
B Zr2 Cl7 96.6(5) . .
C2 Zr2 Cl7 82.5(5) . .
Cl24 Zr2 Cl7 92.6(7) . .
B Zr2 Cl2 94.5(5) . .
C2 Zr2 Cl2 86.4(5) . .
Cl24 Zr2 Cl2 86.0(5) . .
Cl7 Zr2 Cl2 168.88(19) . .
B Zr2 Cl6 93.6(13) . .
C2 Zr2 Cl6 89.5(9) . .
Cl24 Zr2 Cl6 168.73(19) . .
Cl7 Zr2 Cl6 89.1(7) . .
Cl2 Zr2 Cl6 90.1(5) . .
B Zr2 Zr5 47.7(13) . .
C2 Zr2 Zr5 129.2(8) . .
Cl24 Zr2 Zr5 49.7(3) . .
Cl7 Zr2 Zr5 94.0(5) . .
Cl2 Zr2 Zr5 93.5(3) . .
Cl6 Zr2 Zr5 141.3(3) . .
B Zr2 Zr1 44.0(5) . .
C2 Zr2 Zr1 136.8(5) . .
Cl24 Zr2 Zr1 91.9(4) . .
Cl7 Zr2 Zr1 140.56(14) . .
Cl2 Zr2 Zr1 50.56(11) . .
Cl6 Zr2 Zr1 93.8(4) . .
Zr5 Zr2 Zr1 60.66(14) . .
B Zr2 Zr3 46.1(5) . .
C2 Zr2 Zr3 132.8(5) . .
Cl24 Zr2 Zr3 95.7(4) . .
Cl7 Zr2 Zr3 50.56(13) . .
Cl2 Zr2 Zr3 140.55(13) . .
Cl6 Zr2 Zr3 94.0(4) . .
Zr5 Zr2 Zr3 60.25(17) . .
Zr1 Zr2 Zr3 90.00(6) . .
B Zr2 Zr6 42.6(13) . .
C2 Zr2 Zr6 140.5(8) . .
Cl24 Zr2 Zr6 139.8(3) . .
Cl7 Zr2 Zr6 93.9(5) . .
Cl2 Zr2 Zr6 94.3(3) . .
Cl6 Zr2 Zr6 51.1(3) . .
Zr5 Zr2 Zr6 90.21(7) . .
Zr1 Zr2 Zr6 59.44(15) . .
Zr3 Zr2 Zr6 59.91(18) . .
B Zr3 C3 169.0(14) . .
B Zr3 Cl10 97.4(13) . .
C3 Zr3 Cl10 93.2(7) . .
B Zr3 Cl20 95.2(5) . .
C3 Zr3 Cl20 81.5(5) . .
Cl10 Zr3 Cl20 90.7(5) . .
B Zr3 Cl7 95.1(5) . .
C3 Zr3 Cl7 88.1(5) . .
Cl10 Zr3 Cl7 89.3(8) . .
Cl20 Zr3 Cl7 169.59(19) . .
B Zr3 Cl21 92.9(13) . .
C3 Zr3 Cl21 76.7(7) . .
Cl10 Zr3 Cl21 169.8(2) . .
Cl20 Zr3 Cl21 88.8(5) . .
Cl7 Zr3 Cl21 89.3(8) . .
B Zr3 Zr5 47.0(12) . .
C3 Zr3 Zr5 143.5(7) . .
Cl10 Zr3 Zr5 50.4(4) . .
Cl20 Zr3 Zr5 95.2(3) . .
Cl7 Zr3 Zr5 92.8(5) . .
Cl21 Zr3 Zr5 139.9(4) . .
B Zr3 Zr4 45.0(5) . .
C3 Zr3 Zr4 131.2(5) . .
Cl10 Zr3 Zr4 94.0(4) . .
Cl20 Zr3 Zr4 50.24(11) . .
Cl7 Zr3 Zr4 140.13(14) . .
Cl21 Zr3 Zr4 93.6(4) . .
Zr5 Zr3 Zr4 60.67(15) . .
B Zr3 Zr2 45.0(5) . .
C3 Zr3 Zr2 137.6(5) . .
Cl10 Zr3 Zr2 93.4(4) . .
Cl20 Zr3 Zr2 140.23(12) . .
Cl7 Zr3 Zr2 50.13(13) . .
Cl21 Zr3 Zr2 93.5(4) . .
Zr5 Zr3 Zr2 59.18(16) . .
Zr4 Zr3 Zr2 89.99(6) . .
B Zr3 Zr6 42.8(12) . .
C3 Zr3 Zr6 126.6(7) . .
Cl10 Zr3 Zr6 140.2(4) . .
Cl20 Zr3 Zr6 92.8(3) . .
Cl7 Zr3 Zr6 93.9(5) . .
Cl21 Zr3 Zr6 50.1(4) . .
Zr5 Zr3 Zr6 89.80(6) . .
Zr4 Zr3 Zr6 59.65(15) . .
Zr2 Zr3 Zr6 60.25(16) . .
B Zr4 C4 174.2(15) . .
B Zr4 Cl9 93.8(13) . .
C4 Zr4 Cl9 81.5(12) . .
B Zr4 Cl20 96.6(5) . .
C4 Zr4 Cl20 86.7(4) . .
Cl9 Zr4 Cl20 88.5(5) . .
B Zr4 Cl22 94.0(5) . .
C4 Zr4 Cl22 82.6(4) . .
Cl9 Zr4 Cl22 88.6(5) . .
Cl20 Zr4 Cl22 169.19(18) . .
B Zr4 Cl8 96.5(13) . .
C4 Zr4 Cl8 88.3(13) . .
Cl9 Zr4 Cl8 169.67(18) . .
Cl20 Zr4 Cl8 89.1(5) . .
Cl22 Zr4 Cl8 91.8(5) . .
B Zr4 Zr6 43.2(13) . .
C4 Zr4 Zr6 132.1(12) . .
Cl9 Zr4 Zr6 50.7(3) . .
Cl20 Zr4 Zr6 93.5(4) . .
Cl22 Zr4 Zr6 92.8(3) . .
Cl8 Zr4 Zr6 139.6(3) . .
B Zr4 Zr3 46.2(5) . .
C4 Zr4 Zr3 137.1(4) . .
Cl9 Zr4 Zr3 94.1(4) . .
Cl20 Zr4 Zr3 50.48(12) . .
Cl22 Zr4 Zr3 140.18(13) . .
Cl8 Zr4 Zr3 92.1(3) . .
Zr6 Zr4 Zr3 60.34(17) . .
B Zr4 Zr1 43.8(5) . .
C4 Zr4 Zr1 132.8(4) . .
Cl9 Zr4 Zr1 93.9(3) . .
Cl20 Zr4 Zr1 140.44(13) . .
Cl22 Zr4 Zr1 50.20(11) . .
Cl8 Zr4 Zr1 94.3(3) . .
Zr6 Zr4 Zr1 59.69(15) . .
Zr3 Zr4 Zr1 89.99(6) . .
B Zr4 Zr5 46.5(13) . .
C4 Zr4 Zr5 138.2(12) . .
Cl9 Zr4 Zr5 140.3(3) . .
Cl20 Zr4 Zr5 94.5(3) . .
Cl22 Zr4 Zr5 94.3(3) . .
Cl8 Zr4 Zr5 50.0(3) . .
Zr6 Zr4 Zr5 89.60(6) . .
Zr3 Zr4 Zr5 59.64(17) . .
Zr1 Zr4 Zr5 59.87(15) . .
C5 Zr5 B 173.3(9) . .
C5 Zr5 Cl24 80.3(8) . .
B Zr5 Cl24 96.2(6) . .
C5 Zr5 Cl1 89.9(8) . .
B Zr5 Cl1 95.6(6) . .
Cl24 Zr5 Cl1 87.4(5) . .
C5 Zr5 Cl10 78.6(8) . .
B Zr5 Cl10 96.0(7) . .
Cl24 Zr5 Cl10 93.4(5) . .
Cl1 Zr5 Cl10 168.2(6) . .
C5 Zr5 Cl8 88.3(8) . .
B Zr5 Cl8 95.5(6) . .
Cl24 Zr5 Cl8 168.1(5) . .
Cl1 Zr5 Cl8 89.5(5) . .
Cl10 Zr5 Cl8 87.4(5) . .
C5 Zr5 Zr2 130.1(8) . .
B Zr5 Zr2 45.8(5) . .
Cl24 Zr5 Zr2 50.6(3) . .
Cl1 Zr5 Zr2 95.5(3) . .
Cl10 Zr5 Zr2 94.1(4) . .
Cl8 Zr5 Zr2 141.2(3) . .
C5 Zr5 Zr3 128.3(8) . .
B Zr5 Zr3 46.2(5) . .
Cl24 Zr5 Zr3 96.7(4) . .
Cl1 Zr5 Zr3 141.8(4) . .
Cl10 Zr5 Zr3 49.9(4) . .
Cl8 Zr5 Zr3 92.9(3) . .
Zr2 Zr5 Zr3 60.57(12) . .
C5 Zr5 Zr1 141.5(8) . .
B Zr5 Zr1 43.8(5) . .
Cl24 Zr5 Zr1 92.2(3) . .
Cl1 Zr5 Zr1 51.9(3) . .
Cl10 Zr5 Zr1 139.8(4) . .
Cl8 Zr5 Zr1 94.9(3) . .
Zr2 Zr5 Zr1 60.21(11) . .
Zr3 Zr5 Zr1 89.93(19) . .
C5 Zr5 Zr4 139.0(8) . .
B Zr5 Zr4 44.5(5) . .
Cl24 Zr5 Zr4 140.7(4) . .
Cl1 Zr5 Zr4 94.0(4) . .
Cl10 Zr5 Zr4 92.9(4) . .
Cl8 Zr5 Zr4 51.0(3) . .
Zr2 Zr5 Zr4 90.22(18) . .
Zr3 Zr5 Zr4 59.69(12) . .
Zr1 Zr5 Zr4 59.71(11) . .
B Zr6 C6 174.4(10) . .
B Zr6 Cl9 94.7(6) . .
C6 Zr6 Cl9 83.4(9) . .
B Zr6 Cl21 97.4(7) . .
C6 Zr6 Cl21 87.9(9) . .
Cl9 Zr6 Cl21 89.7(5) . .
B Zr6 Cl3 93.3(6) . .
C6 Zr6 Cl3 81.4(9) . .
Cl9 Zr6 Cl3 88.9(4) . .
Cl21 Zr6 Cl3 169.3(5) . .
B Zr6 Cl6 95.3(6) . .
C6 Zr6 Cl6 86.7(9) . .
Cl9 Zr6 Cl6 170.0(5) . .
Cl21 Zr6 Cl6 88.6(5) . .
Cl3 Zr6 Cl6 90.9(4) . .
B Zr6 Zr1 44.2(5) . .
C6 Zr6 Zr1 130.4(9) . .
Cl9 Zr6 Zr1 93.7(3) . .
Cl21 Zr6 Zr1 141.6(4) . .
Cl3 Zr6 Zr1 49.1(3) . .
Cl6 Zr6 Zr1 93.8(4) . .
B Zr6 Zr4 45.2(6) . .
C6 Zr6 Zr4 132.7(9) . .
Cl9 Zr6 Zr4 49.5(3) . .
Cl21 Zr6 Zr4 94.8(4) . .
Cl3 Zr6 Zr4 92.4(3) . .
Cl6 Zr6 Zr4 140.5(4) . .
Zr1 Zr6 Zr4 60.47(11) . .
B Zr6 Zr3 46.0(5) . .
C6 Zr6 Zr3 139.2(9) . .
Cl9 Zr6 Zr3 93.1(3) . .
Cl21 Zr6 Zr3 51.4(4) . .
Cl3 Zr6 Zr3 139.3(4) . .
Cl6 Zr6 Zr3 93.5(4) . .
Zr1 Zr6 Zr3 90.25(19) . .
Zr4 Zr6 Zr3 60.01(12) . .
B Zr6 Zr2 44.8(5) . .
C6 Zr6 Zr2 137.0(9) . .
Cl9 Zr6 Zr2 139.4(4) . .
Cl21 Zr6 Zr2 94.1(4) . .
Cl3 Zr6 Zr2 93.8(3) . .
Cl6 Zr6 Zr2 50.5(4) . .
Zr1 Zr6 Zr2 59.93(12) . .
Zr4 Zr6 Zr2 89.96(17) . .
Zr3 Zr6 Zr2 59.84(12) . .
Zr5 Cl1 Zr1 78.5(4) . .
Zr2 Cl2 Zr1 79.01(14) . .
Zr1 Cl3 Zr6 79.7(3) . .
Zr2 Cl6 Zr6 78.4(4) . .
Zr2 Cl7 Zr3 79.30(16) . .
Zr5 Cl8 Zr4 79.0(3) . .
Zr4 Cl9 Zr6 79.9(4) . .
Zr3 Cl10 Zr5 79.8(4) . .
Zr4 Cl20 Zr3 79.28(14) . .
Zr6 Cl21 Zr3 78.6(4) . .
Zr1 Cl22 Zr4 79.58(14) . .
Zr5 Cl24 Zr2 79.7(4) . .
Zr6 B Zr1 92.6(15) . .
Zr6 B Zr4 91.6(14) . .
Zr1 B Zr4 91.3(7) . .
Zr6 B Zr2 92.7(14) . .
Zr1 B Zr2 90.8(8) . .
Zr4 B Zr2 175(2) . .
Zr6 B Zr3 91.2(13) . .
Zr1 B Zr3 176(3) . .
Zr4 B Zr3 88.8(8) . .
Zr2 B Zr3 88.9(7) . .
Zr6 B Zr5 177.9(10) . .
Zr1 B Zr5 89.4(14) . .
Zr4 B Zr5 89.1(14) . .
Zr2 B Zr5 86.6(14) . .
Zr3 B Zr5 86.8(13) . .
N1 C1 Zr1 169(4) . .
N2 C2 Zr2 166(4) . .
N3 C3 Zr3 171(3) . .
N4 C4 Zr4 172(4) . .
N5 C5 Zr5 175(3) . .
N6 C6 Zr6 166(3) . .
C21 C20 N20 110(2) . .
N30 C30 C33 113(2) . .
N30 C31 C32 105.1(18) . .
N40 C40 C41 105(3) . .
C77 C70 N70 114(2) . .
C76 C71 N70 102(4) . .
C75 C72 N70 118(4) . .
N70 C73 C74 118(4) . .
N80 C80 C87 110(2) . .
N80 C81 C84 111(2) . .
C85 C82 N80 122(3) . .
N80 C83 C86 115(2) . .
C94 C90 N90 120(2) . .
N90 C91 C97 107.8(19) . .
N90 C92 C95 112(3) . .
C96 C93 N90 103(3) . .
C106 C100 N100 108(3) . .
N100 C101 C105 117(3) . .
N100 C102 C107 116(4) . .
C104 C103 N100 121(2) . .
N300 C300 C301 95(3) . .
C401 C400 C401 135(10) . 2_655
C401 C400 N400 113(6) . .
C401 C400 N400 113(6) 2_655 .
C20 N20 C20 110.2(11) 3_556 2
C20 N20 C20 110.2(11) 3_556 .
C20 N20 C20 108(2) 2 .
C20 N20 C20 108(2) 3_556 4_556
C20 N20 C20 110.2(11) 2 4_556
C20 N20 C20 110.2(11) . 4_556
C30 N30 C30 114(2) . 2_655
C30 N30 C31 110.2(17) . .
C30 N30 C31 109.0(16) 2_655 .
C30 N30 C31 109.0(16) . 2_655
C30 N30 C31 110.2(17) 2_655 2_655
C31 N30 C31 104(2) . 2_655
C40 N40 C40 94(3) 4_656 3_566
C40 N40 C40 117.9(18) 4_656 .
C40 N40 C40 117.9(18) 3_566 .
C40 N40 C40 117.9(18) 4_656 2_665
C40 N40 C40 117.9(18) 3_566 2_665
C40 N40 C40 94(3) . 2_665
C73 N70 C71 110(3) . .
C73 N70 C70 114(3) . .
C71 N70 C70 114(3) . .
C73 N70 C72 105(3) . .
C71 N70 C72 106(3) . .
C70 N70 C72 107(2) . .
C83 N80 C80 112(2) . .
C83 N80 C81 106(2) . .
C80 N80 C81 109(2) . .
C83 N80 C82 105(2) . .
C80 N80 C82 117(2) . .
C81 N80 C82 108(2) . .
C92 N90 C90 111.3(19) . .
C92 N90 C91 117(2) . .
C90 N90 C91 106.3(19) . .
C92 N90 C93 120(2) . .
C90 N90 C93 105(2) . .
C91 N90 C93 95(2) . .
C102 N100 C103 111(3) . .
C102 N100 C101 111(2) . .
C103 N100 C101 113(2) . .
C102 N100 C100 106(3) . .
C103 N100 C100 104(2) . .
C101 N100 C100 111(3) . .

loop_
_geom_bond_atom_site_label_1
_geom_bond_atom_site_label_2
_geom_bond_distance
_geom_bond_site_symmetry_2
Zr1 B 2.26(2) .
Zr1 C1 2.399(19) .
Zr1 Cl3 2.490(14) .
Zr1 Cl22 2.554(5) .
Zr1 Cl2 2.564(5) .
Zr1 Cl1 2.629(15) .
Zr1 Zr6 3.243(7) .
Zr1 Zr2 3.260(2) .
Zr1 Zr4 3.269(2) .
Zr1 Zr5 3.274(7) .
Zr2 B 2.31(2) .
Zr2 C2 2.40(2) .
Zr2 Cl24 2.532(15) .
Zr2 Cl7 2.553(6) .
Zr2 Cl2 2.560(5) .
Zr2 Cl6 2.586(16) .
Zr2 Zr5 3.224(7) .
Zr2 Zr3 3.269(3) .
Zr2 Zr6 3.283(7) .
Zr3 B 2.35(2) .
Zr3 C3 2.401(9) .
Zr3 Cl10 2.531(17) .
Zr3 Cl20 2.560(5) .
Zr3 Cl7 2.569(6) .
Zr3 Cl21 2.607(17) .
Zr3 Zr5 3.259(8) .
Zr3 Zr4 3.261(2) .
Zr3 Zr6 3.271(8) .
Zr4 B 2.31(2) .
Zr4 C4 2.429(19) .
Zr4 Cl9 2.509(15) .
Zr4 Cl20 2.551(5) .
Zr4 Cl22 2.554(5) .
Zr4 Cl8 2.606(14) .
Zr4 Zr6 3.249(7) .
Zr4 Zr5 3.293(7) .
Zr5 C5 2.34(3) .
Zr5 B 2.39(5) .
Zr5 Cl24 2.500(14) .
Zr5 Cl1 2.543(14) .
Zr5 Cl10 2.550(15) .
Zr5 Cl8 2.570(14) .
Zr6 B 2.22(5) .
Zr6 C6 2.400(9) .
Zr6 Cl9 2.552(14) .
Zr6 Cl21 2.559(14) .
Zr6 Cl3 2.569(11) .
Zr6 Cl6 2.606(15) .
C1 N1 1.12(2) .
C2 N2 1.14(2) .
C3 N3 1.140(9) .
C4 N4 1.14(2) .
C5 N5 1.18(3) .
C6 N6 1.143(9) .
C20 C21 1.50(4) .
C20 N20 1.55(3) .
C30 N30 1.50(2) .
C30 C33 1.54(4) .
C31 N30 1.59(2) .
C31 C32 1.79(4) .
C40 N40 1.46(4) .
C40 C41 1.78(5) .
C70 C77 1.40(3) .
C70 N70 1.61(3) .
C71 C76 1.35(6) .
C71 N70 1.59(5) .
C72 C75 1.21(4) .
C72 N70 1.67(4) .
C73 N70 1.52(4) .
C73 C74 1.78(7) .
C80 N80 1.51(3) .
C80 C87 1.51(4) .
C81 N80 1.57(4) .
C81 C84 1.59(4) .
C82 C85 1.34(5) .
C82 N80 1.74(5) .
C83 N80 1.50(3) .
C83 C86 1.65(3) .
C90 C94 1.39(3) .
C90 N90 1.58(3) .
C91 N90 1.67(3) .
C91 C97 1.67(3) .
C92 N90 1.35(4) .
C92 C95 1.65(4) .
C93 C96 1.65(5) .
C93 N90 1.67(4) .
C100 C106 1.38(4) .
C100 N100 1.56(4) .
C101 N100 1.52(3) .
C101 C105 1.67(4) .
C102 N100 1.40(4) .
C102 C107 1.51(6) .
C103 C104 1.50(4) .
C103 N100 1.52(3) .
C300 N300 1.13(4) .
C300 C301 1.87(4) .
C400 C401 1.49(7) .
C400 C401 1.49(7) 2_655
C400 N400 1.59(13) .
N20 C20 1.55(3) 3_556
N20 C20 1.55(3) 2
N20 C20 1.55(3) 4_556
N30 C30 1.50(2) 2_655
N30 C31 1.59(2) 2_655
N40 C40 1.46(4) 4_656
N40 C40 1.46(4) 3_566
N40 C40 1.46(4) 2_665
